data_2226123
loop_
_publ_author_name
'Wang, Hongliang'
'Xiao, Junhai'
'Chen, Pengfei'
'Sun, Tie-Min'

_publ_section_title
;
 21-(3-Carboxypropanoyl)-11\b,17-dihydroxypregn-4-ene-3,20-dione
 monohydrate
;
_journal_coeditor_code HB5414
_journal_issue 6
_journal_name_full 'Acta Crystallographica Section E'
_journal_page_first o1331
_journal_paper_doi 10.1107/S160053681001648X
_journal_volume 66
_journal_year 2010
_chemical_formula_iupac 'C25 H34 O8, H2 O'
_chemical_formula_moiety 'C25 H34 O8, H2 O'
_chemical_formula_sum 'C25 H36 O9'
_chemical_formula_weight 480.54
_chemical_name_systematic
;
21-(3-Carboxypropanoyl)-11\b,17-dihydroxypregn-4-ene-3,20-dione monohydrate
;
_space_group_IT_number 19
_symmetry_cell_setting orthorhombic
_symmetry_space_group_name_Hall 'P 2ac 2ab'
_symmetry_space_group_name_H-M 'P 21 21 21'
_atom_sites_solution_hydrogens geom
_atom_sites_solution_primary direct
_atom_sites_solution_secondary difmap
_audit_creation_method SHELXL-97
_cell_angle_alpha 90.00
_cell_angle_beta 90.00
_cell_angle_gamma 90.00
_cell_formula_units_Z 4
_cell_length_a 7.2672(15)
_cell_length_b 16.606(3)
_cell_length_c 20.009(4)
_cell_measurement_reflns_used 17248
_cell_measurement_temperature 293(2)
_cell_measurement_theta_max 27.51
_cell_measurement_theta_min 3.05
_cell_volume 2414.7(8)
_computing_cell_refinement 'CrystalClear (Rigaku/MSC, 2005)'
_computing_data_collection 'CrystalClear (Rigaku/MSC, 2005)'
_computing_data_reduction 'CrystalClear (Rigaku/MSC, 2005)'
_computing_molecular_graphics 'SHELXTL (Sheldrick, 2008)'
_computing_publication_material 'SHELXTL (Sheldrick, 2008)'
_computing_structure_refinement 'SHELXL97 (Sheldrick, 2008)'
_computing_structure_solution 'SHELXS97 (Sheldrick, 2008)'
_diffrn_ambient_temperature 293(2)
_diffrn_measured_fraction_theta_full 0.997
_diffrn_measured_fraction_theta_max 0.997
_diffrn_measurement_device_type 'Rigaku R-AXIS RAPID IP'
_diffrn_measurement_method oscillation
_diffrn_radiation_monochromator graphite
_diffrn_radiation_source 'rotating anode'
_diffrn_radiation_type MoK\a
_diffrn_radiation_wavelength 0.71073
_diffrn_reflns_av_R_equivalents 0.0510
_diffrn_reflns_av_sigmaI/netI 0.0372
_diffrn_reflns_limit_h_max 9
_diffrn_reflns_limit_h_min -8
_diffrn_reflns_limit_k_max 20
_diffrn_reflns_limit_k_min -20
_diffrn_reflns_limit_l_max 25
_diffrn_reflns_limit_l_min -25
_diffrn_reflns_number 21231
_diffrn_reflns_theta_full 26.50
_diffrn_reflns_theta_max 26.50
_diffrn_reflns_theta_min 3.06
_exptl_absorpt_coefficient_mu 0.100
_exptl_absorpt_correction_type none
_exptl_crystal_colour colourless
_exptl_crystal_density_diffrn 1.322
_exptl_crystal_density_method 'not measured'
_exptl_crystal_description prism
_exptl_crystal_F_000 1032
_exptl_crystal_size_max 0.16
_exptl_crystal_size_mid 0.14
_exptl_crystal_size_min 0.13
_refine_diff_density_max 0.158
_refine_diff_density_min -0.169
_refine_ls_abs_structure_details none
_refine_ls_extinction_method none
_refine_ls_goodness_of_fit_ref 1.057
_refine_ls_hydrogen_treatment constr
_refine_ls_matrix_type full
_refine_ls_number_parameters 309
_refine_ls_number_reflns 2848
_refine_ls_number_restraints 0
_refine_ls_restrained_S_all 1.057
_refine_ls_R_factor_all 0.0433
_refine_ls_R_factor_gt 0.0387
_refine_ls_shift/su_max 0.000
_refine_ls_shift/su_mean 0.000
_refine_ls_structure_factor_coef Fsqd
_refine_ls_weighting_details 'calc w=1/[\s^2^(Fo^2^)+(0.0630P)^2^+0.2837P] where P=(Fo^2^+2Fc^2^)/3'
_refine_ls_weighting_scheme calc
_refine_ls_wR_factor_gt 0.1028
_refine_ls_wR_factor_ref 0.1061
_reflns_number_gt 2562
_reflns_number_total 2848
_reflns_threshold_expression I>2\s(I)
_cod_data_source_file hb5414.cif
_cod_data_source_block I
_cod_database_code 2226123
_cod_database_fobs_code 2226123

loop_
_symmetry_equiv_pos_as_xyz
'x, y, z'
'-x+1/2, -y, z+1/2'
'-x, y+1/2, -z+1/2'
'x+1/2, -y+1/2, -z'

loop_
_atom_site_type_symbol
_atom_site_label
_atom_site_fract_x
_atom_site_fract_y
_atom_site_fract_z
_atom_site_U_iso_or_equiv
_atom_site_adp_type
_atom_site_calc_flag
_atom_site_refinement_flags
_atom_site_occupancy
_atom_site_disorder_assembly
_atom_site_disorder_group
O O1 -0.0416(3) 0.95164(11) 1.23851(7) 0.0557(5) Uani d . 1 . .
O O2 -0.0242(3) 1.00698(11) 0.89550(9) 0.0653(6) Uani d . 1 . .
H H2 -0.1156 1.0337 0.9049 0.098 Uiso calc R 1 . .
O O3 0.0626(3) 0.71841(10) 0.80452(8) 0.0564(5) Uani d . 1 . .
H H3A 0.0723 0.6798 0.7792 0.085 Uiso calc R 1 . .
O O4 0.2230(3) 0.83520(14) 0.67050(8) 0.0713(6) Uani d . 1 . .
O O5 -0.1210(3) 0.82035(12) 0.62841(8) 0.0603(5) Uani d . 1 . .
O O6 0.0212(3) 0.72295(11) 0.57042(8) 0.0611(5) Uani d . 1 . .
O O7 0.0666(3) 0.85527(12) 0.34091(8) 0.0658(6) Uani d . 1 . .
H H7 0.0474 0.8889 0.3117 0.099 Uiso calc R 1 . .
O O8 -0.1085(3) 0.93713(12) 0.40118(10) 0.0690(6) Uani d . 1 . .
O O9 0.0883(3) 0.57919(13) 0.73352(10) 0.0763(6) Uani d . 1 . .
H H2W 0.0463 0.5672 0.6951 0.114 Uiso d R 1 . .
H H1W 0.2019 0.5690 0.7392 0.114 Uiso d R 1 . .
C C1 -0.1098(3) 0.96647(15) 1.06144(10) 0.0436(5) Uani d . 1 . .
H H1A -0.1831 0.9991 1.0313 0.052 Uiso calc R 1 . .
H H1B -0.1630 0.9129 1.0624 0.052 Uiso calc R 1 . .
C C2 -0.1196(4) 1.00276(15) 1.13148(11) 0.0520(6) Uani d . 1 . .
H H2B -0.0803 1.0585 1.1299 0.062 Uiso calc R 1 . .
H H2C -0.2459 1.0015 1.1472 0.062 Uiso calc R 1 . .
C C3 -0.0006(4) 0.95744(14) 1.17876(10) 0.0444(5) Uani d . 1 . .
C C4 0.1676(4) 0.92345(15) 1.15279(11) 0.0448(5) Uani d . 1 . .
H H4A 0.2477 0.8984 1.1825 0.054 Uiso calc R 1 . .
C C5 0.2140(3) 0.92622(13) 1.08788(10) 0.0374(5) Uani d . 1 . .
C C6 0.4020(3) 0.90065(16) 1.06572(11) 0.0477(6) Uani d . 1 . .
H H6A 0.4626 0.8727 1.1022 0.057 Uiso calc R 1 . .
H H6B 0.4742 0.9481 1.0552 0.057 Uiso calc R 1 . .
C C7 0.3970(3) 0.84573(15) 1.00483(10) 0.0458(5) Uani d . 1 . .
H H7A 0.3440 0.7943 1.0174 0.055 Uiso calc R 1 . .
H H7B 0.5217 0.8361 0.9895 0.055 Uiso calc R 1 . .
C C8 0.2841(3) 0.88213(12) 0.94764(10) 0.0339(4) Uani d . 1 . .
H H8A 0.3439 0.9315 0.9320 0.041 Uiso calc R 1 . .
C C9 0.2692(3) 0.82262(13) 0.88998(10) 0.0369(4) Uani d . 1 . .
H H9A 0.2057 0.7750 0.9074 0.044 Uiso calc R 1 . .
C C10 0.4473(4) 0.79267(17) 0.85697(12) 0.0535(6) Uani d . 1 . .
H H10A 0.5027 0.7497 0.8829 0.064 Uiso calc R 1 . .
H H10B 0.5355 0.8361 0.8522 0.064 Uiso calc R 1 . .
C C11 0.3832(4) 0.76156(16) 0.78761(12) 0.0549(7) Uani d . 1 . .
H H11A 0.4528 0.7874 0.7522 0.066 Uiso calc R 1 . .
H H11B 0.4011 0.7038 0.7844 0.066 Uiso calc R 1 . .
C C12 0.1772(3) 0.78255(13) 0.78154(10) 0.0418(5) Uani d . 1 . .
C C13 0.1533(3) 0.85407(12) 0.83136(9) 0.0356(5) Uani d . 1 . .
C C14 0.2382(4) 0.93041(13) 0.80015(11) 0.0478(6) Uani d . 1 . .
H H14A 0.2240 0.9748 0.8304 0.072 Uiso calc R 1 . .
H H14B 0.1768 0.9424 0.7589 0.072 Uiso calc R 1 . .
H H14C 0.3666 0.9215 0.7917 0.072 Uiso calc R 1 . .
C C15 -0.0418(3) 0.86831(17) 0.85699(10) 0.0447(5) Uani d . 1 . .
H H15A -0.0955 0.8170 0.8694 0.054 Uiso calc R 1 . .
H H15B -0.1155 0.8907 0.8211 0.054 Uiso calc R 1 . .
C C16 -0.0500(3) 0.92549(15) 0.91754(11) 0.0445(5) Uani d . 1 . .
H H16A -0.1738 0.9216 0.9367 0.053 Uiso calc R 1 . .
C C17 0.0888(3) 0.90217(12) 0.97298(9) 0.0327(4) Uani d . 1 . .
H H17A 0.0421 0.8512 0.9908 0.039 Uiso calc R 1 . .
C C18 0.0874(3) 0.96102(12) 1.03428(9) 0.0343(4) Uani d . 1 . .
C C19 0.1631(4) 1.04641(13) 1.01880(11) 0.0494(6) Uani d . 1 . .
H H19A 0.1587 1.0787 1.0586 0.074 Uiso calc R 1 . .
H H19B 0.0893 1.0710 0.9846 0.074 Uiso calc R 1 . .
H H19C 0.2881 1.0423 1.0036 0.074 Uiso calc R 1 . .
C C20 0.1216(4) 0.80295(14) 0.70948(10) 0.0484(6) Uani d . 1 . .
C C21 -0.0732(4) 0.78122(19) 0.68959(11) 0.0589(7) Uani d . 1 . .
H H21A -0.0833 0.7233 0.6841 0.071 Uiso calc R 1 . .
H H21B -0.1578 0.7976 0.7245 0.071 Uiso calc R 1 . .
C C22 -0.0565(3) 0.78637(15) 0.57212(11) 0.0449(5) Uani d . 1 . .
C C23 -0.1019(4) 0.83901(14) 0.51351(10) 0.0453(5) Uani d . 1 . .
H H23A -0.0684 0.8941 0.5241 0.054 Uiso calc R 1 . .
H H23B -0.2337 0.8375 0.5060 0.054 Uiso calc R 1 . .
C C24 -0.0045(4) 0.81402(14) 0.45007(11) 0.0491(6) Uani d . 1 . .
H H24A 0.1253 0.8064 0.4595 0.059 Uiso calc R 1 . .
H H24B -0.0540 0.7629 0.4349 0.059 Uiso calc R 1 . .
C C25 -0.0252(4) 0.87517(15) 0.39558(11) 0.0466(5) Uani d . 1 . .

loop_
_atom_site_aniso_label
_atom_site_aniso_U_11
_atom_site_aniso_U_22
_atom_site_aniso_U_33
_atom_site_aniso_U_12
_atom_site_aniso_U_13
_atom_site_aniso_U_23
O1 0.0697(12) 0.0668(11) 0.0306(8) -0.0100(10) 0.0046(8) 0.0002(7)
O2 0.0894(15) 0.0594(11) 0.0469(10) 0.0358(11) -0.0174(10) 0.0003(8)
O3 0.0850(14) 0.0468(9) 0.0373(8) -0.0218(9) 0.0110(9) -0.0018(7)
O4 0.0798(14) 0.0982(15) 0.0358(9) -0.0302(13) 0.0077(9) 0.0125(9)
O5 0.0673(12) 0.0787(12) 0.0349(8) 0.0154(11) 0.0019(8) -0.0053(8)
O6 0.0848(14) 0.0542(10) 0.0443(9) 0.0136(10) 0.0007(9) -0.0003(8)
O7 0.0914(15) 0.0696(12) 0.0363(8) 0.0176(12) 0.0047(10) 0.0010(8)
O8 0.0811(14) 0.0663(12) 0.0597(11) 0.0290(12) 0.0072(11) 0.0108(9)
O9 0.0737(14) 0.0851(14) 0.0703(12) -0.0039(13) -0.0130(12) -0.0341(11)
C1 0.0407(12) 0.0587(13) 0.0314(10) 0.0081(11) 0.0005(9) -0.0009(9)
C2 0.0586(15) 0.0618(14) 0.0357(11) 0.0119(13) 0.0065(11) -0.0032(10)
C3 0.0564(14) 0.0447(11) 0.0321(10) -0.0107(11) 0.0000(10) -0.0025(9)
C4 0.0513(14) 0.0504(12) 0.0328(10) -0.0016(11) -0.0084(10) 0.0051(9)
C5 0.0381(11) 0.0396(10) 0.0345(10) -0.0028(9) -0.0082(9) 0.0011(8)
C6 0.0396(12) 0.0659(14) 0.0378(11) 0.0060(11) -0.0101(10) 0.0008(10)
C7 0.0392(12) 0.0571(13) 0.0411(11) 0.0125(11) -0.0062(10) 0.0020(10)
C8 0.0311(10) 0.0388(10) 0.0319(9) 0.0013(9) -0.0021(8) 0.0020(8)
C9 0.0383(11) 0.0375(10) 0.0349(10) 0.0039(9) 0.0009(9) 0.0019(8)
C10 0.0490(14) 0.0601(14) 0.0516(13) 0.0175(12) 0.0045(11) -0.0039(11)
C11 0.0634(17) 0.0563(14) 0.0450(13) 0.0122(13) 0.0094(13) -0.0054(11)
C12 0.0536(14) 0.0412(11) 0.0307(10) -0.0060(10) 0.0060(9) 0.0007(9)
C13 0.0394(11) 0.0387(10) 0.0287(9) -0.0012(9) 0.0012(8) 0.0017(8)
C14 0.0596(15) 0.0401(11) 0.0436(12) -0.0036(12) -0.0009(11) 0.0081(9)
C15 0.0370(12) 0.0667(14) 0.0303(9) 0.0017(11) -0.0048(9) -0.0044(10)
C16 0.0349(11) 0.0643(14) 0.0343(10) 0.0118(11) -0.0054(9) -0.0039(10)
C17 0.0320(10) 0.0371(10) 0.0289(9) -0.0002(8) -0.0023(8) 0.0022(7)
C18 0.0379(11) 0.0362(10) 0.0286(9) 0.0023(9) -0.0016(8) 0.0038(8)
C19 0.0647(16) 0.0405(11) 0.0431(12) -0.0053(12) -0.0013(11) 0.0029(9)
C20 0.0634(16) 0.0528(13) 0.0290(10) -0.0045(12) 0.0071(11) -0.0016(9)
C21 0.0637(17) 0.0807(18) 0.0322(11) -0.0067(15) 0.0042(11) -0.0002(12)
C22 0.0436(12) 0.0530(13) 0.0380(11) -0.0041(11) -0.0010(10) -0.0058(10)
C23 0.0470(13) 0.0496(12) 0.0394(11) 0.0029(11) -0.0034(10) -0.0015(9)
C24 0.0617(15) 0.0470(12) 0.0387(11) 0.0075(12) -0.0039(11) -0.0013(10)
C25 0.0501(14) 0.0531(13) 0.0366(11) 0.0027(12) -0.0061(10) -0.0042(10)

loop_
_atom_type_symbol
_atom_type_description
_atom_type_scat_dispersion_real
_atom_type_scat_dispersion_imag
_atom_type_scat_source
C C 0.0033 0.0000 'International Tables Vol C Tables 4.2.6.8 and 6.1.1.4'
H H 0.0000 0.0000 'International Tables Vol C Tables 4.2.6.8 and 6.1.1.4'
N N 0.0061 0.0000 'International Tables Vol C Tables 4.2.6.8 and 6.1.1.4'
O O 0.0106 0.0000 'International Tables Vol C Tables 4.2.6.8 and 6.1.1.4'
F F 0.0171 0.0000 'International Tables Vol C Tables 4.2.6.8 and 6.1.1.4'

loop_
_geom_angle_atom_site_label_1
_geom_angle_atom_site_label_2
_geom_angle_atom_site_label_3
_geom_angle_site_symmetry_1
_geom_angle_site_symmetry_3
_geom_angle
_geom_angle_publ_flag
C16 O2 H2 . . 109.5 ?
C12 O3 H3A . . 109.5 ?
C22 O5 C21 . . 116.3(2) ?
C25 O7 H7 . . 109.5 ?
H2W O9 H1W . . 115.0 ?
C2 C1 C18 . . 113.05(19) ?
C2 C1 H1A . . 109.0 ?
C18 C1 H1A . . 109.0 ?
C2 C1 H1B . . 109.0 ?
C18 C1 H1B . . 109.0 ?
H1A C1 H1B . . 107.8 ?
C3 C2 C1 . . 110.9(2) ?
C3 C2 H2B . . 109.5 ?
C1 C2 H2B . . 109.5 ?
C3 C2 H2C . . 109.5 ?
C1 C2 H2C . . 109.5 ?
H2B C2 H2C . . 108.0 ?
O1 C3 C4 . . 121.4(2) ?
O1 C3 C2 . . 121.0(2) ?
C4 C3 C2 . . 117.49(19) ?
C5 C4 C3 . . 123.2(2) ?
C5 C4 H4A . . 118.4 ?
C3 C4 H4A . . 118.4 ?
C4 C5 C6 . . 120.4(2) ?
C4 C5 C18 . . 122.8(2) ?
C6 C5 C18 . . 116.67(18) ?
C5 C6 C7 . . 112.63(19) ?
C5 C6 H6A . . 109.1 ?
C7 C6 H6A . . 109.1 ?
C5 C6 H6B . . 109.1 ?
C7 C6 H6B . . 109.1 ?
H6A C6 H6B . . 107.8 ?
C6 C7 C8 . . 111.99(18) ?
C6 C7 H7A . . 109.2 ?
C8 C7 H7A . . 109.2 ?
C6 C7 H7B . . 109.2 ?
C8 C7 H7B . . 109.2 ?
H7A C7 H7B . . 107.9 ?
C9 C8 C7 . . 110.37(17) ?
C9 C8 C17 . . 108.86(17) ?
C7 C8 C17 . . 109.39(16) ?
C9 C8 H8A . . 109.4 ?
C7 C8 H8A . . 109.4 ?
C17 C8 H8A . . 109.4 ?
C8 C9 C13 . . 113.40(17) ?
C8 C9 C10 . . 118.41(19) ?
C13 C9 C10 . . 104.11(17) ?
C8 C9 H9A . . 106.7 ?
C13 C9 H9A . . 106.7 ?
C10 C9 H9A . . 106.7 ?
C9 C10 C11 . . 103.9(2) ?
C9 C10 H10A . . 111.0 ?
C11 C10 H10A . . 111.0 ?
C9 C10 H10B . . 111.0 ?
C11 C10 H10B . . 111.0 ?
H10A C10 H10B . . 109.0 ?
C12 C11 C10 . . 106.6(2) ?
C12 C11 H11A . . 110.4 ?
C10 C11 H11A . . 110.4 ?
C12 C11 H11B . . 110.4 ?
C10 C11 H11B . . 110.4 ?
H11A C11 H11B . . 108.6 ?
O3 C12 C20 . . 108.3(2) ?
O3 C12 C11 . . 111.9(2) ?
C20 C12 C11 . . 112.3(2) ?
O3 C12 C13 . . 107.28(17) ?
C20 C12 C13 . . 113.75(18) ?
C11 C12 C13 . . 103.30(19) ?
C15 C13 C9 . . 107.79(16) ?
C15 C13 C14 . . 112.4(2) ?
C9 C13 C14 . . 111.68(19) ?
C15 C13 C12 . . 115.87(19) ?
C9 C13 C12 . . 99.67(16) ?
C14 C13 C12 . . 108.81(16) ?
C13 C14 H14A . . 109.5 ?
C13 C14 H14B . . 109.5 ?
H14A C14 H14B . . 109.5 ?
C13 C14 H14C . . 109.5 ?
H14A C14 H14C . . 109.5 ?
H14B C14 H14C . . 109.5 ?
C13 C15 C16 . . 113.31(18) ?
C13 C15 H15A . . 108.9 ?
C16 C15 H15A . . 108.9 ?
C13 C15 H15B . . 108.9 ?
C16 C15 H15B . . 108.9 ?
H15A C15 H15B . . 107.7 ?
O2 C16 C15 . . 109.54(19) ?
O2 C16 C17 . . 111.77(19) ?
C15 C16 C17 . . 112.59(18) ?
O2 C16 H16A . . 107.6 ?
C15 C16 H16A . . 107.6 ?
C17 C16 H16A . . 107.6 ?
C8 C17 C16 . . 114.68(16) ?
C8 C17 C18 . . 113.40(17) ?
C16 C17 C18 . . 113.60(17) ?
C8 C17 H17A . . 104.6 ?
C16 C17 H17A . . 104.6 ?
C18 C17 H17A . . 104.6 ?
C5 C18 C1 . . 109.64(16) ?
C5 C18 C19 . . 105.83(18) ?
C1 C18 C19 . . 110.34(19) ?
C5 C18 C17 . . 108.04(16) ?
C1 C18 C17 . . 108.62(17) ?
C19 C18 C17 . . 114.26(16) ?
C18 C19 H19A . . 109.5 ?
C18 C19 H19B . . 109.5 ?
H19A C19 H19B . . 109.5 ?
C18 C19 H19C . . 109.5 ?
H19A C19 H19C . . 109.5 ?
H19B C19 H19C . . 109.5 ?
O4 C20 C21 . . 120.7(2) ?
O4 C20 C12 . . 123.2(3) ?
C21 C20 C12 . . 116.1(2) ?
O5 C21 C20 . . 110.1(2) ?
O5 C21 H21A . . 109.6 ?
C20 C21 H21A . . 109.6 ?
O5 C21 H21B . . 109.6 ?
C20 C21 H21B . . 109.6 ?
H21A C21 H21B . . 108.2 ?
O6 C22 O5 . . 123.9(2) ?
O6 C22 C23 . . 126.5(2) ?
O5 C22 C23 . . 109.5(2) ?
C22 C23 C24 . . 113.2(2) ?
C22 C23 H23A . . 108.9 ?
C24 C23 H23A . . 108.9 ?
C22 C23 H23B . . 108.9 ?
C24 C23 H23B . . 108.9 ?
H23A C23 H23B . . 107.8 ?
C25 C24 C23 . . 112.2(2) ?
C25 C24 H24A . . 109.2 ?
C23 C24 H24A . . 109.2 ?
C25 C24 H24B . . 109.2 ?
C23 C24 H24B . . 109.2 ?
H24A C24 H24B . . 107.9 ?
O8 C25 O7 . . 123.1(2) ?
O8 C25 C24 . . 124.4(2) ?
O7 C25 C24 . . 112.4(2) ?

loop_
_geom_bond_atom_site_label_1
_geom_bond_atom_site_label_2
_geom_bond_site_symmetry_2
_geom_bond_distance
_geom_bond_publ_flag
O1 C3 . 1.236(3) ?
O2 C16 . 1.436(3) ?
O2 H2 . 0.8200 ?
O3 C12 . 1.428(3) ?
O3 H3A . 0.8200 ?
O4 C20 . 1.199(3) ?
O5 C22 . 1.344(3) ?
O5 C21 . 1.429(3) ?
O6 C22 . 1.195(3) ?
O7 C25 . 1.323(3) ?
O7 H7 . 0.8200 ?
O8 C25 . 1.199(3) ?
O9 H2W . 0.8502 ?
O9 H1W . 0.8500 ?
C1 C2 . 1.527(3) ?
C1 C18 . 1.536(3) ?
C1 H1A . 0.9700 ?
C1 H1B . 0.9700 ?
C2 C3 . 1.486(4) ?
C2 H2B . 0.9700 ?
C2 H2C . 0.9700 ?
C3 C4 . 1.443(4) ?
C4 C5 . 1.343(3) ?
C4 H4A . 0.9300 ?
C5 C6 . 1.498(3) ?
C5 C18 . 1.526(3) ?
C6 C7 . 1.522(3) ?
C6 H6A . 0.9700 ?
C6 H6B . 0.9700 ?
C7 C8 . 1.532(3) ?
C7 H7A . 0.9700 ?
C7 H7B . 0.9700 ?
C8 C9 . 1.523(3) ?
C8 C17 . 1.543(3) ?
C8 H8A . 0.9800 ?
C9 C13 . 1.536(3) ?
C9 C10 . 1.536(3) ?
C9 H9A . 0.9800 ?
C10 C11 . 1.552(4) ?
C10 H10A . 0.9700 ?
C10 H10B . 0.9700 ?
C11 C12 . 1.542(4) ?
C11 H11A . 0.9700 ?
C11 H11B . 0.9700 ?
C12 C20 . 1.535(3) ?
C12 C13 . 1.560(3) ?
C13 C15 . 1.526(3) ?
C13 C14 . 1.542(3) ?
C14 H14A . 0.9600 ?
C14 H14B . 0.9600 ?
C14 H14C . 0.9600 ?
C15 C16 . 1.540(3) ?
C15 H15A . 0.9700 ?
C15 H15B . 0.9700 ?
C16 C17 . 1.548(3) ?
C16 H16A . 0.9800 ?
C17 C18 . 1.568(3) ?
C17 H17A . 0.9800 ?
C18 C19 . 1.552(3) ?
C19 H19A . 0.9600 ?
C19 H19B . 0.9600 ?
C19 H19C . 0.9600 ?
C20 C21 . 1.514(4) ?
C21 H21A . 0.9700 ?
C21 H21B . 0.9700 ?
C22 C23 . 1.499(3) ?
C23 C24 . 1.511(3) ?
C23 H23A . 0.9700 ?
C23 H23B . 0.9700 ?
C24 C25 . 1.498(3) ?
C24 H24A . 0.9700 ?
C24 H24B . 0.9700 ?

loop_
_geom_hbond_atom_site_label_D
_geom_hbond_atom_site_label_H
_geom_hbond_atom_site_label_A
_geom_hbond_site_symmetry_A
_geom_hbond_distance_DH
_geom_hbond_distance_HA
_geom_hbond_distance_DA
_geom_hbond_angle_DHA
O2 H2 O8 2_475 0.82 2.06 2.828(3) 155
O3 H3A O9 . 0.82 1.91 2.720(2) 170
O7 H7 O1 1_554 0.82 1.91 2.716(2) 167
O9 H2W O2 3_546 0.85 2.08 2.884(3) 158
O9 H1W O1 4_567 0.85 1.95 2.795(3) 174

loop_
_geom_torsion_atom_site_label_1
_geom_torsion_atom_site_label_2
_geom_torsion_atom_site_label_3
_geom_torsion_atom_site_label_4
_geom_torsion_site_symmetry_1
_geom_torsion_site_symmetry_2
_geom_torsion_site_symmetry_3
_geom_torsion_site_symmetry_4
_geom_torsion
_geom_torsion_publ_flag
C18 C1 C2 C3 . . . . -55.5(3) ?
C1 C2 C3 O1 . . . . -148.7(2) ?
C1 C2 C3 C4 . . . . 33.7(3) ?
O1 C3 C4 C5 . . . . 177.8(2) ?
C2 C3 C4 C5 . . . . -4.7(4) ?
C3 C4 C5 C6 . . . . 171.1(2) ?
C3 C4 C5 C18 . . . . -4.0(4) ?
C4 C5 C6 C7 . . . . 134.0(2) ?
C18 C5 C6 C7 . . . . -50.7(3) ?
C5 C6 C7 C8 . . . . 52.3(3) ?
C6 C7 C8 C9 . . . . -175.34(19) ?
C6 C7 C8 C17 . . . . -55.6(3) ?
C7 C8 C9 C13 . . . . 178.47(18) ?
C17 C8 C9 C13 . . . . 58.4(2) ?
C7 C8 C9 C10 . . . . -59.1(3) ?
C17 C8 C9 C10 . . . . -179.18(19) ?
C8 C9 C10 C11 . . . . -159.65(19) ?
C13 C9 C10 C11 . . . . -32.7(2) ?
C9 C10 C11 C12 . . . . 5.4(3) ?
C10 C11 C12 O3 . . . . -91.9(2) ?
C10 C11 C12 C20 . . . . 146.2(2) ?
C10 C11 C12 C13 . . . . 23.2(2) ?
C8 C9 C13 C15 . . . . -62.0(2) ?
C10 C9 C13 C15 . . . . 168.0(2) ?
C8 C9 C13 C14 . . . . 61.9(2) ?
C10 C9 C13 C14 . . . . -68.2(2) ?
C8 C9 C13 C12 . . . . 176.70(18) ?
C10 C9 C13 C12 . . . . 46.7(2) ?
O3 C12 C13 C15 . . . . -39.4(3) ?
C20 C12 C13 C15 . . . . 80.3(2) ?
C11 C12 C13 C15 . . . . -157.70(19) ?
O3 C12 C13 C9 . . . . 75.9(2) ?
C20 C12 C13 C9 . . . . -164.4(2) ?
C11 C12 C13 C9 . . . . -42.4(2) ?
O3 C12 C13 C14 . . . . -167.12(19) ?
C20 C12 C13 C14 . . . . -47.4(3) ?
C11 C12 C13 C14 . . . . 74.6(2) ?
C9 C13 C15 C16 . . . . 55.8(3) ?
C14 C13 C15 C16 . . . . -67.6(2) ?
C12 C13 C15 C16 . . . . 166.44(18) ?
C13 C15 C16 O2 . . . . 75.9(2) ?
C13 C15 C16 C17 . . . . -49.1(3) ?
C9 C8 C17 C16 . . . . -49.2(2) ?
C7 C8 C17 C16 . . . . -169.87(18) ?
C9 C8 C17 C18 . . . . 178.04(15) ?
C7 C8 C17 C18 . . . . 57.4(2) ?
O2 C16 C17 C8 . . . . -78.2(2) ?
C15 C16 C17 C8 . . . . 45.6(3) ?
O2 C16 C17 C18 . . . . 54.4(2) ?
C15 C16 C17 C18 . . . . 178.24(19) ?
C4 C5 C18 C1 . . . . -17.2(3) ?
C6 C5 C18 C1 . . . . 167.61(19) ?
C4 C5 C18 C19 . . . . 101.8(2) ?
C6 C5 C18 C19 . . . . -73.4(2) ?
C4 C5 C18 C17 . . . . -135.4(2) ?
C6 C5 C18 C17 . . . . 49.4(2) ?
C2 C1 C18 C5 . . . . 46.3(3) ?
C2 C1 C18 C19 . . . . -69.9(2) ?
C2 C1 C18 C17 . . . . 164.16(18) ?
C8 C17 C18 C5 . . . . -52.8(2) ?
C16 C17 C18 C5 . . . . 173.95(18) ?
C8 C17 C18 C1 . . . . -171.64(17) ?
C16 C17 C18 C1 . . . . 55.1(2) ?
C8 C17 C18 C19 . . . . 64.7(2) ?
C16 C17 C18 C19 . . . . -68.6(2) ?
O3 C12 C20 O4 . . . . -156.6(3) ?
C11 C12 C20 O4 . . . . -32.6(3) ?
C13 C12 C20 O4 . . . . 84.3(3) ?
O3 C12 C20 C21 . . . . 24.4(3) ?
C11 C12 C20 C21 . . . . 148.4(2) ?
C13 C12 C20 C21 . . . . -94.7(3) ?
C22 O5 C21 C20 . . . . 79.2(3) ?
O4 C20 C21 O5 . . . . -13.1(4) ?
C12 C20 C21 O5 . . . . 165.9(2) ?
C21 O5 C22 O6 . . . . 7.3(4) ?
C21 O5 C22 C23 . . . . -174.2(2) ?
O6 C22 C23 C24 . . . . -12.4(4) ?
O5 C22 C23 C24 . . . . 169.1(2) ?
C22 C23 C24 C25 . . . . -170.0(2) ?
C23 C24 C25 O8 . . . . 0.3(4) ?
C23 C24 C25 O7 . . . . 177.2(2) ?

loop_
_cod_related_entry_id
_cod_related_entry_database
_cod_related_entry_code
1 ChemSpider 189934
